data_4075368
loop_
_publ_author_name
'Bo, Carles'
'Fandos, Rosa'
'Feliz, Marta'
'Hern\'andez, Carolina'
'Otero, Antonio'
'Rodr\'iguez, Ana'
'Ruiz, Mar\'ia Jos\'e'
'Pastor, C\'esar'

_publ_section_title
;
 facversusmerCoordination for a Tridentate Diethylene Glyclolate Ligand in
 Tantalum Complexes:&#x00A0; A Combined Experimental and Theoretical Study
;
_journal_issue 14
_journal_name_full Organometallics
_journal_page_first 3336
_journal_paper_doi 10.1021/om060254e
_journal_volume 25
_journal_year 2006
_chemical_formula_sum 'C14 H23 Cl2 O3 Ta'
_chemical_formula_weight 491.17
_chemical_name_systematic
;
 ?
;
_space_group_IT_number 14
_symmetry_cell_setting monoclinic
_symmetry_space_group_name_Hall '-P 2yn'
_symmetry_space_group_name_H-M 'P 1 21/n 1'
_atom_sites_solution_hydrogens geom
_atom_sites_solution_primary direct
_atom_sites_solution_secondary difmap
_audit_creation_method SHELXL-97
_cell_angle_alpha 90.00
_cell_angle_beta 105.13(2)
_cell_angle_gamma 90.00
_cell_formula_units_Z 4
_cell_length_a 10.060(2)
_cell_length_b 12.4100(10)
_cell_length_c 13.713(5)
_cell_measurement_reflns_used 25
_cell_measurement_temperature 290(2)
_cell_measurement_theta_max 20
_cell_measurement_theta_min 2
_cell_volume 1652.6(7)
_computing_cell_refinement 'Nonius (control program)'
_computing_data_collection 'Nonius (control program)'
_computing_data_reduction 'XCAD4 (Harms, 1995)'
_computing_structure_refinement 'SHELXL-97 (Sheldrick, 1997)'
_computing_structure_solution 'SHELXS-97 (Sheldrick, 1990)'
_diffrn_ambient_temperature 290(2)
_diffrn_measured_fraction_theta_full 0.985
_diffrn_measured_fraction_theta_max 0.985
_diffrn_measurement_device_type 'four circle diffractometer Nonius-Mach3'
_diffrn_measurement_method '\w/2\q scans'
_diffrn_radiation_monochromator graphite
_diffrn_radiation_source 'fine-focus sealed tube'
_diffrn_radiation_type MoK\a
_diffrn_radiation_wavelength 0.71073
_diffrn_reflns_av_R_equivalents 0.0265
_diffrn_reflns_av_sigmaI/netI 0.0317
_diffrn_reflns_limit_h_max 12
_diffrn_reflns_limit_h_min -13
_diffrn_reflns_limit_k_max 16
_diffrn_reflns_limit_k_min 0
_diffrn_reflns_limit_l_max 18
_diffrn_reflns_limit_l_min 0
_diffrn_reflns_number 4101
_diffrn_reflns_theta_full 28.04
_diffrn_reflns_theta_max 28.04
_diffrn_reflns_theta_min 2.25
_diffrn_standards_interval_time 90
_diffrn_standards_number 2
_exptl_absorpt_coefficient_mu 6.978
_exptl_absorpt_correction_type none
_exptl_crystal_colour yellow
_exptl_crystal_density_diffrn 1.974
_exptl_crystal_density_method 'not measured'
_exptl_crystal_description block
_exptl_crystal_F_000 952
_exptl_crystal_size_max 0.22
_exptl_crystal_size_mid 0.20
_exptl_crystal_size_min 0.20
_refine_diff_density_max 0.760
_refine_diff_density_min -0.822
_refine_diff_density_rms 0.102
_refine_ls_extinction_method none
_refine_ls_goodness_of_fit_ref 1.004
_refine_ls_hydrogen_treatment constr
_refine_ls_matrix_type full
_refine_ls_number_parameters 186
_refine_ls_number_reflns 3946
_refine_ls_number_restraints 0
_refine_ls_restrained_S_all 1.004
_refine_ls_R_factor_all 0.0573
_refine_ls_R_factor_gt 0.0231
_refine_ls_shift/su_max 0.053
_refine_ls_shift/su_mean 0.002
_refine_ls_structure_factor_coef Fsqd
_refine_ls_weighting_details 'calc w=1/[\s^2^(Fo^2^)+(0.0233P)^2^+1.4980P] where P=(Fo^2^+2Fc^2^)/3'
_refine_ls_weighting_scheme calc
_refine_ls_wR_factor_gt 0.0474
_refine_ls_wR_factor_ref 0.0564
_reflns_number_gt 2522
_reflns_number_total 3946
_reflns_threshold_expression >2sigma(I)
_cod_data_source_file om060254esi20060321_010937.cif
_cod_data_source_block 1
_cod_original_sg_symbol_H-M P21/n
_cod_database_code 4075368

loop_
_symmetry_equiv_pos_as_xyz
'x, y, z'
'-x+1/2, y+1/2, -z+1/2'
'-x, -y, -z'
'x-1/2, -y-1/2, z-1/2'

loop_
_atom_site_label
_atom_site_type_symbol
_atom_site_fract_x
_atom_site_fract_y
_atom_site_fract_z
_atom_site_U_iso_or_equiv
_atom_site_adp_type
_atom_site_occupancy
_atom_site_symmetry_multiplicity
_atom_site_calc_flag
_atom_site_refinement_flags
Ta1 Ta 0.785464(14) 0.250298(17) 0.491913(11) 0.02872(5) Uani 1 1 d .
Cl1 Cl 0.78406(13) 0.08550(10) 0.59179(10) 0.0469(3) Uani 1 1 d .
Cl2 Cl 0.85670(15) 0.35716(11) 0.36088(10) 0.0526(3) Uani 1 1 d .
O1 O 0.6757(3) 0.1681(3) 0.3796(2) 0.0412(7) Uani 1 1 d .
O2 O 0.9292(3) 0.1406(2) 0.4444(2) 0.0386(7) Uani 1 1 d .
O3 O 0.9655(3) 0.2804(2) 0.5803(2) 0.0400(8) Uani 1 1 d .
C1 C 0.7265(6) 0.0806(5) 0.3347(4) 0.0546(14) Uani 1 1 d .
H1A H 0.6770 0.0752 0.2640 0.066 Uiso 1 1 calc .
H1B H 0.7131 0.0140 0.3680 0.066 Uiso 1 1 calc .
C2 C 0.8787(5) 0.0978(5) 0.3443(4) 0.0507(13) Uani 1 1 d .
H2A H 0.9239 0.0304 0.3370 0.061 Uiso 1 1 calc .
H2B H 0.8927 0.1484 0.2940 0.061 Uiso 1 1 calc .
C3 C 1.0718(5) 0.1733(4) 0.4778(4) 0.0486(12) Uani 1 1 d .
H3A H 1.0928 0.2285 0.4340 0.058 Uiso 1 1 calc .
H3B H 1.1330 0.1125 0.4797 0.058 Uiso 1 1 calc .
C4 C 1.0834(5) 0.2168(4) 0.5824(4) 0.0462(12) Uani 1 1 d .
H4A H 1.0895 0.1577 0.6296 0.055 Uiso 1 1 calc .
H4B H 1.1660 0.2602 0.6043 0.055 Uiso 1 1 calc .
C5 C 0.6498(5) 0.3010(4) 0.6129(3) 0.0424(11) Uani 1 1 d .
C6 C 0.7357(5) 0.3880(4) 0.6107(4) 0.0450(12) Uani 1 1 d .
C7 C 0.6987(5) 0.4320(4) 0.5129(4) 0.0430(11) Uani 1 1 d .
C8 C 0.5857(5) 0.3685(4) 0.4532(3) 0.0401(11) Uani 1 1 d .
C9 C 0.5568(4) 0.2877(4) 0.5159(4) 0.0407(11) Uani 1 1 d .
C10 C 0.6434(7) 0.2437(5) 0.7079(4) 0.0735(19) Uani 1 1 d .
H10A H 0.7346 0.2230 0.7448 0.110 Uiso 1 1 calc R
H10B H 0.5869 0.1807 0.6910 0.110 Uiso 1 1 calc R
H10C H 0.6047 0.2909 0.7487 0.110 Uiso 1 1 calc R
C11 C 0.8455(6) 0.4323(5) 0.6983(4) 0.0718(19) Uani 1 1 d .
H11A H 0.8032 0.4742 0.7409 0.108 Uiso 1 1 calc R
H11B H 0.9070 0.4771 0.6733 0.108 Uiso 1 1 calc R
H11C H 0.8961 0.3738 0.7365 0.108 Uiso 1 1 calc R
C12 C 0.7518(6) 0.5356(4) 0.4820(5) 0.0651(16) Uani 1 1 d .
H12A H 0.7169 0.5948 0.5131 0.098 Uiso 1 1 calc R
H12B H 0.7221 0.5429 0.4099 0.098 Uiso 1 1 calc R
H12C H 0.8506 0.5357 0.5034 0.098 Uiso 1 1 calc R
C13 C 0.5104(6) 0.3904(5) 0.3468(4) 0.0625(16) Uani 1 1 d .
H13A H 0.4710 0.3247 0.3151 0.094 Uiso 1 1 calc R
H13B H 0.5731 0.4191 0.3112 0.094 Uiso 1 1 calc R
H13C H 0.4385 0.4418 0.3452 0.094 Uiso 1 1 calc R
C14 C 0.4474(5) 0.2036(5) 0.4887(5) 0.0612(15) Uani 1 1 d .
H14A H 0.3754 0.2200 0.5205 0.092 Uiso 1 1 calc R
H14B H 0.4861 0.1345 0.5114 0.092 Uiso 1 1 calc R
H14C H 0.4102 0.2022 0.4168 0.092 Uiso 1 1 calc R

loop_
_atom_site_aniso_label
_atom_site_aniso_U_11
_atom_site_aniso_U_22
_atom_site_aniso_U_33
_atom_site_aniso_U_23
_atom_site_aniso_U_13
_atom_site_aniso_U_12
Ta1 0.02855(8) 0.03002(8) 0.02966(8) -0.00027(10) 0.01129(5) 0.00322(10)
Cl1 0.0564(7) 0.0387(6) 0.0531(7) 0.0108(6) 0.0280(6) 0.0086(6)
Cl2 0.0642(8) 0.0485(7) 0.0558(8) 0.0143(6) 0.0347(7) 0.0066(6)
O1 0.0380(17) 0.0462(19) 0.0394(17) -0.0094(15) 0.0098(14) -0.0003(14)
O2 0.0347(16) 0.0420(18) 0.0433(18) -0.0056(15) 0.0176(14) 0.0021(14)
O3 0.0321(15) 0.0422(19) 0.0450(18) -0.0078(13) 0.0085(14) 0.0052(12)
C1 0.056(3) 0.056(3) 0.053(3) -0.022(3) 0.016(3) -0.002(3)
C2 0.054(3) 0.059(3) 0.044(3) -0.020(3) 0.022(2) 0.003(3)
C3 0.032(2) 0.053(3) 0.065(3) -0.002(3) 0.021(2) 0.009(2)
C4 0.025(2) 0.048(3) 0.061(3) -0.002(2) 0.004(2) 0.0050(18)
C5 0.045(3) 0.050(3) 0.039(3) 0.005(2) 0.021(2) 0.017(2)
C6 0.045(3) 0.048(3) 0.042(3) -0.015(2) 0.012(2) 0.017(2)
C7 0.044(3) 0.029(2) 0.061(3) -0.005(2) 0.021(2) 0.008(2)
C8 0.034(2) 0.050(3) 0.036(2) 0.005(2) 0.0105(19) 0.017(2)
C9 0.023(2) 0.049(3) 0.054(3) -0.001(2) 0.016(2) 0.0081(18)
C10 0.090(4) 0.095(5) 0.049(3) 0.026(4) 0.042(3) 0.043(4)
C11 0.059(3) 0.085(5) 0.061(4) -0.035(3) -0.002(3) 0.013(3)
C12 0.073(4) 0.037(3) 0.094(5) 0.001(3) 0.037(4) 0.006(3)
C13 0.055(3) 0.083(4) 0.043(3) 0.012(3) 0.001(2) 0.024(3)
C14 0.040(3) 0.067(4) 0.080(4) 0.000(3) 0.022(3) -0.003(3)

loop_
_atom_type_symbol
_atom_type_description
_atom_type_scat_dispersion_real
_atom_type_scat_dispersion_imag
_atom_type_scat_source
C C 0.0033 0.0016 'International Tables Vol C Tables 4.2.6.8 and 6.1.1.4'
H H 0.0000 0.0000 'International Tables Vol C Tables 4.2.6.8 and 6.1.1.4'
O O 0.0106 0.0060 'International Tables Vol C Tables 4.2.6.8 and 6.1.1.4'
Cl Cl 0.1484 0.1585 'International Tables Vol C Tables 4.2.6.8 and 6.1.1.4'
Ta Ta -0.7052 6.5227 'International Tables Vol C Tables 4.2.6.8 and 6.1.1.4'

loop_
_geom_angle_atom_site_label_1
_geom_angle_atom_site_label_2
_geom_angle_atom_site_label_3
_geom_angle
O3 Ta1 O1 147.86(13)
O3 Ta1 O2 74.04(12)
O1 Ta1 O2 73.83(12)
O3 Ta1 C8 127.26(15)
O1 Ta1 C8 82.92(15)
O2 Ta1 C8 151.19(14)
O3 Ta1 C9 129.60(15)
O1 Ta1 C9 81.15(15)
O2 Ta1 C9 150.16(14)
C8 Ta1 C9 33.32(15)
O3 Ta1 C7 93.01(14)
O1 Ta1 C7 115.45(15)
O2 Ta1 C7 151.65(14)
C8 Ta1 C7 34.42(15)
C9 Ta1 C7 55.75(16)
O3 Ta1 Cl1 87.28(10)
O1 Ta1 Cl1 85.42(10)
O2 Ta1 Cl1 75.58(9)
C8 Ta1 Cl1 119.86(12)
C9 Ta1 Cl1 86.61(12)
C7 Ta1 Cl1 129.93(12)
O3 Ta1 Cl2 87.14(11)
O1 Ta1 Cl2 85.29(10)
O2 Ta1 Cl2 77.33(9)
C8 Ta1 Cl2 84.14(11)
C9 Ta1 Cl2 116.98(12)
C7 Ta1 Cl2 76.91(12)
Cl1 Ta1 Cl2 152.85(4)
O3 Ta1 C5 96.91(15)
O1 Ta1 C5 111.45(16)
O2 Ta1 C5 150.38(14)
C8 Ta1 C5 55.07(15)
C9 Ta1 C5 33.45(16)
C7 Ta1 C5 54.38(16)
Cl1 Ta1 C5 75.86(12)
Cl2 Ta1 C5 131.22(12)
O3 Ta1 C6 76.93(15)
O1 Ta1 C6 135.17(15)
O2 Ta1 C6 150.80(14)
C8 Ta1 C6 55.64(16)
C9 Ta1 C6 55.16(17)
C7 Ta1 C6 32.91(15)
Cl1 Ta1 C6 100.02(14)
Cl2 Ta1 C6 104.54(14)
C5 Ta1 C6 32.30(17)
C1 O1 Ta1 123.9(3)
C2 O2 C3 118.8(3)
C2 O2 Ta1 114.5(3)
C3 O2 Ta1 114.0(3)
C4 O3 Ta1 123.1(3)
O1 C1 C2 109.0(4)
O2 C2 C1 103.5(4)
O2 C3 C4 103.0(3)
O3 C4 C3 108.8(4)
C6 C5 C9 109.4(4)
C6 C5 C10 123.7(5)
C9 C5 C10 126.2(5)
C6 C5 Ta1 74.3(3)
C9 C5 Ta1 71.9(2)
C10 C5 Ta1 127.9(3)
C5 C6 C7 108.1(4)
C5 C6 C11 126.7(5)
C7 C6 C11 125.1(5)
C5 C6 Ta1 73.4(3)
C7 C6 Ta1 72.1(2)
C11 C6 Ta1 122.6(3)
C6 C7 C8 107.5(4)
C6 C7 C12 125.4(5)
C8 C7 C12 126.4(5)
C6 C7 Ta1 75.0(3)
C8 C7 Ta1 71.6(2)
C12 C7 Ta1 126.2(3)
C9 C8 C7 107.5(4)
C9 C8 C13 126.9(5)
C7 C8 C13 125.4(5)
C9 C8 Ta1 74.1(3)
C7 C8 Ta1 73.9(2)
C13 C8 Ta1 120.4(3)
C8 C9 C5 107.4(4)
C8 C9 C14 127.3(5)
C5 C9 C14 125.3(5)
C8 C9 Ta1 72.6(2)
C5 C9 Ta1 74.7(2)
C14 C9 Ta1 119.4(3)

loop_
_geom_bond_atom_site_label_1
_geom_bond_atom_site_label_2
_geom_bond_distance
Ta1 O3 1.935(3)
Ta1 O1 1.934(3)
Ta1 O2 2.205(3)
Ta1 C8 2.432(4)
Ta1 C9 2.452(4)
Ta1 C7 2.462(4)
Ta1 Cl1 2.4635(12)
Ta1 Cl2 2.4846(13)
Ta1 C5 2.488(4)
Ta1 C6 2.500(4)
O1 C1 1.409(6)
O2 C2 1.436(5)
O2 C3 1.445(5)
O3 C4 1.419(5)
C1 C2 1.517(7)
C3 C4 1.508(7)
C5 C6 1.388(7)
C5 C9 1.422(7)
C5 C10 1.500(6)
C6 C7 1.406(7)
C6 C11 1.507(7)
C7 C8 1.448(6)
C7 C12 1.496(7)
C8 C9 1.400(7)
C8 C13 1.483(6)
C9 C14 1.491(7)
